data_4128104
loop_
_publ_author_name
'Dale, Harvey J. A.'
'Hodges, George R.'
'Lloyd-Jones, Guy C'

_publ_section_title
;
 Taming Ambident Triazole Anions: Regioselective Ion Pairing Catalyzes
 Direct N-Alkylation with Atypical Regioselectivity.
;
_journal_issue 17
_journal_name_full 'Journal of the American Chemical Society'
_journal_page_first 7181
_journal_page_last 7193
_journal_paper_doi 10.1021/jacs.9b02786
_journal_volume 141
_journal_year 2019
_chemical_formula_moiety 'C7 H14 N3, C2 H2 N3'
_chemical_formula_sum 'C9 H16 N6'
_chemical_formula_weight 208.28
_space_group_crystal_system monoclinic
_space_group_IT_number 15
_space_group_name_Hall '-C 2yc'
_space_group_name_H-M_alt 'C 1 2/c 1'
_symmetry_space_group_name_Hall '-C 2yc'
_symmetry_space_group_name_H-M 'C 1 2/c 1'
_atom_sites_solution_hydrogens difmap
_atom_sites_solution_primary direct
_audit_creation_date 2018-06-06
_audit_creation_method
;
Olex2 1.2-beta
(compiled 2018.05.29 svn.r3508 for OlexSys, GUI svn.r5506)
;
_cell_angle_alpha 90
_cell_angle_beta 114.514(14)
_cell_angle_gamma 90
_cell_formula_units_Z 4
_cell_length_a 7.7496(8)
_cell_length_b 19.7233(15)
_cell_length_c 7.5396(8)
_cell_measurement_reflns_used 2404
_cell_measurement_temperature 120.0
_cell_measurement_theta_max 30.5180
_cell_measurement_theta_min 3.6090
_cell_volume 1048.5(2)
_computing_cell_refinement 'CrysAlisPro 1.171.39.46 (Rigaku OD, 2018)'
_computing_data_collection 'CrysAlisPro 1.171.39.46 (Rigaku OD, 2018)'
_computing_data_reduction 'CrysAlisPro 1.171.39.46 (Rigaku OD, 2018)'
_computing_molecular_graphics 'Olex2 (Dolomanov et al., 2009)'
_computing_publication_material 'Olex2 (Dolomanov et al., 2009)'
_computing_structure_refinement 'ShelXL (Sheldrick, 2015)'
_computing_structure_solution 'ShelXS (Sheldrick, 2008)'
_diffrn_ambient_environment N~2~
_diffrn_ambient_temperature 120.0
_diffrn_detector 'CCD plate'
_diffrn_detector_area_resol_mean 5.1574
_diffrn_detector_type Atlas
_diffrn_measured_fraction_theta_full 0.999
_diffrn_measured_fraction_theta_max 0.904
_diffrn_measurement_details
;
List of Runs (angles in degrees, time in seconds):

  # Type    Start    End  Width  t~exp~   \w     \q     \k     \f   Frames
--------------------------------------------------------------------------
  1  \w    -83.00  13.00   1.00   30.00    --  -13.24 -57.00 150.00   96
  2  \w     -8.00  87.00   1.00   30.00    --   14.65  38.00-150.00   95
  3  \w    -20.00  55.00   1.00   30.00    --   14.65 -99.00  90.00   75
  4  \w    -57.00  37.00   1.00   30.00    --   14.65 -77.00  30.00   94
;
_diffrn_measurement_device 'four-circle diffractometer'
_diffrn_measurement_device_type 'Rigaku Oxford Diffraction SuperNova'
_diffrn_measurement_method '\w scans'
_diffrn_orient_matrix_type 'CrysAlisPro convention (1999,Acta A55,543-557)'
_diffrn_orient_matrix_UB_11 -0.0762146000
_diffrn_orient_matrix_UB_12 0.0191645000
_diffrn_orient_matrix_UB_13 0.0030847000
_diffrn_orient_matrix_UB_21 0.0349395000
_diffrn_orient_matrix_UB_22 0.0294193000
_diffrn_orient_matrix_UB_23 -0.0281278000
_diffrn_orient_matrix_UB_31 -0.0554602000
_diffrn_orient_matrix_UB_32 -0.0077577000
_diffrn_orient_matrix_UB_33 -0.0994755000
_diffrn_radiation_monochromator mirror
_diffrn_radiation_probe x-ray
_diffrn_radiation_type MoK\a
_diffrn_radiation_wavelength 0.71073
_diffrn_reflns_av_R_equivalents 0.0537
_diffrn_reflns_av_unetI/netI 0.0478
_diffrn_reflns_Laue_measured_fraction_full 0.999
_diffrn_reflns_Laue_measured_fraction_max 0.904
_diffrn_reflns_limit_h_max 7
_diffrn_reflns_limit_h_min -11
_diffrn_reflns_limit_k_max 28
_diffrn_reflns_limit_k_min -19
_diffrn_reflns_limit_l_max 10
_diffrn_reflns_limit_l_min -10
_diffrn_reflns_number 5465
_diffrn_reflns_point_group_measured_fraction_full 0.999
_diffrn_reflns_point_group_measured_fraction_max 0.904
_diffrn_reflns_theta_full 25.242
_diffrn_reflns_theta_max 31.222
_diffrn_reflns_theta_min 3.068
_diffrn_source 'micro-focus sealed X-ray tube'
_diffrn_source_type 'SuperNova (Mo) X-ray Source'
_exptl_absorpt_coefficient_mu 0.088
_exptl_absorpt_correction_T_max 1.000
_exptl_absorpt_correction_T_min 0.071
_exptl_absorpt_correction_type gaussian
_exptl_absorpt_process_details
;
CrysAlisPro 1.171.39.46 (Rigaku Oxford Diffraction, 2018)
Numerical absorption correction based on gaussian integration over
            a multifaceted crystal model
Empirical absorption correction using spherical harmonics,
 implemented in SCALE3 ABSPACK scaling algorithm.
;
_exptl_crystal_colour colourless
_exptl_crystal_colour_primary colourless
_exptl_crystal_density_diffrn 1.319
_exptl_crystal_description plate
_exptl_crystal_F_000 448
_exptl_crystal_recrystallization_method 'The material was recrystallised from dichloromethane by slow evaporation'
_exptl_crystal_size_max 0.595
_exptl_crystal_size_mid 0.116
_exptl_crystal_size_min 0.031
_refine_diff_density_max 0.203
_refine_diff_density_min -0.265
_refine_diff_density_rms 0.058
_refine_ls_extinction_method none
_refine_ls_goodness_of_fit_ref 1.114
_refine_ls_hydrogen_treatment refall
_refine_ls_matrix_type full
_refine_ls_number_parameters 102
_refine_ls_number_reflns 1553
_refine_ls_number_restraints 0
_refine_ls_restrained_S_all 1.114
_refine_ls_R_factor_all 0.0698
_refine_ls_R_factor_gt 0.0570
_refine_ls_shift/su_max 0.000
_refine_ls_shift/su_mean 0.000
_refine_ls_structure_factor_coef Fsqd
_refine_ls_weighting_details 'w=1/[\s^2^(Fo^2^)+(0.0617P)^2^+0.5503P] where P=(Fo^2^+2Fc^2^)/3'
_refine_ls_weighting_scheme calc
_refine_ls_wR_factor_gt 0.1399
_refine_ls_wR_factor_ref 0.1493
_reflns_Friedel_coverage 0.000
_reflns_number_gt 1264
_reflns_number_total 1553
_reflns_threshold_expression 'I > 2\s(I)'
_cod_data_source_file ja9b02786_si_004.cif
_cod_data_source_block gl18002
_cod_database_code 4128104
_shelx_shelxl_version_number 2018/3
_chemical_oxdiff_formula 'C9 H16 N6'
_chemical_oxdiff_usercomment '@ 120 K TBDHTRZ'
_shelx_space_group_comment
;
The symmetry employed for this shelxl refinement is uniquely defined
by the following loop, which should always be used as a source of
symmetry information in preference to the above space-group names.
They are only intended as comments.
;
_reflns_odcompleteness_completeness 99.85
_reflns_odcompleteness_iscentric 1
_reflns_odcompleteness_theta 28.22
_olex2_refinement_description
;
;
_olex2_date_sample_data_collection 2018-06-05
_olex2_date_sample_submission 2018-06-05
_olex2_diffrn_ambient_temperature_device 'Oxford Cryosystems Cryostream 700+'
_olex2_exptl_crystal_mounting_method 'The crystal was mounted on a MITIGEN holder in Paratone oil'
_olex2_submission_original_sample_id TBDHTRZ
_olex2_submission_special_instructions 'No special instructions were received'
_oxdiff_exptl_absorpt_empirical_details
;
Empirical correction (ABSPACK) includes:
- Absorption correction using spherical harmonics
- Frame scaling
;
_oxdiff_exptl_absorpt_empirical_full_max 2.029
_oxdiff_exptl_absorpt_empirical_full_min 0.374

loop_
_space_group_symop_operation_xyz
'x, y, z'
'-x, y, -z+1/2'
'x+1/2, y+1/2, z'
'-x+1/2, y+1/2, -z+1/2'
'-x, -y, -z'
'x, -y, z-1/2'
'-x+1/2, -y+1/2, -z'
'x+1/2, -y+1/2, z-1/2'

loop_
_atom_site_label
_atom_site_type_symbol
_atom_site_fract_x
_atom_site_fract_y
_atom_site_fract_z
_atom_site_U_iso_or_equiv
_atom_site_adp_type
_atom_site_occupancy
_atom_site_site_symmetry_order
_atom_site_calc_flag
_atom_site_refinement_flags_posn
_atom_site_refinement_flags_adp
_atom_site_refinement_flags_occupancy
N1 N 0.500000 0.63178(8) 0.250000 0.0300(4) Uani 1 2 d S T P
N5 N 0.64959(17) 0.52947(7) 0.37329(17) 0.0273(3) Uani 1 1 d . . .
H5 H 0.638(2) 0.4856(12) 0.374(3) 0.039(5) Uiso 1 1 d . . .
C2 C 0.6669(3) 0.67132(8) 0.3734(3) 0.0414(5) Uani 1 1 d . . .
H2A H 0.649(3) 0.6884(10) 0.487(3) 0.043(5) Uiso 1 1 d . . .
H2B H 0.674(3) 0.7095(12) 0.286(3) 0.051(6) Uiso 1 1 d . . .
C3 C 0.8449(3) 0.62917(9) 0.4448(3) 0.0434(5) Uani 1 1 d . . .
H3A H 0.882(3) 0.6196(10) 0.336(3) 0.045(5) Uiso 1 1 d . . .
H3B H 0.948(3) 0.6544(12) 0.545(3) 0.057(6) Uiso 1 1 d . . .
C4 C 0.8089(2) 0.56320(8) 0.5253(2) 0.0319(4) Uani 1 1 d . . .
H4A H 0.924(2) 0.5325(9) 0.566(2) 0.031(4) Uiso 1 1 d . . .
H4B H 0.779(2) 0.5722(9) 0.637(2) 0.030(4) Uiso 1 1 d . . .
C6 C 0.500000 0.56405(10) 0.250000 0.0239(4) Uani 1 2 d S T P
N7 N 0.58627(17) 0.38731(6) 0.32954(17) 0.0255(3) Uani 1 1 d . . .
N9 N 0.500000 0.27896(9) 0.250000 0.0321(4) Uani 1 2 d S T P
C8 C 0.6301(2) 0.32240(7) 0.3700(2) 0.0271(3) Uani 1 1 d . . .
H8 H 0.746(3) 0.3099(10) 0.479(3) 0.035(4) Uiso 1 1 d . . .

loop_
_atom_site_aniso_label
_atom_site_aniso_U_11
_atom_site_aniso_U_22
_atom_site_aniso_U_33
_atom_site_aniso_U_23
_atom_site_aniso_U_13
_atom_site_aniso_U_12
N1 0.0450(10) 0.0151(8) 0.0438(10) 0.000 0.0323(9) 0.000
N5 0.0324(6) 0.0175(6) 0.0267(6) -0.0043(5) 0.0070(5) -0.0031(5)
C2 0.0632(11) 0.0213(8) 0.0629(11) -0.0148(7) 0.0492(10) -0.0155(7)
C3 0.0467(10) 0.0405(10) 0.0602(11) -0.0225(8) 0.0394(9) -0.0211(8)
C4 0.0291(7) 0.0343(8) 0.0349(8) -0.0150(7) 0.0157(7) -0.0070(6)
C6 0.0332(10) 0.0161(8) 0.0272(9) 0.000 0.0175(8) 0.000
N7 0.0303(6) 0.0193(6) 0.0272(6) 0.0018(5) 0.0125(5) 0.0000(5)
N9 0.0382(9) 0.0165(8) 0.0522(11) 0.000 0.0293(9) 0.000
C8 0.0313(7) 0.0208(7) 0.0357(8) 0.0070(6) 0.0203(6) 0.0034(5)

loop_
_atom_type_symbol
_atom_type_description
_atom_type_scat_dispersion_real
_atom_type_scat_dispersion_imag
_atom_type_scat_source
C C 0.0033 0.0016 'International Tables Vol C Tables 4.2.6.8 and 6.1.1.4'
H H 0.0000 0.0000 'International Tables Vol C Tables 4.2.6.8 and 6.1.1.4'
N N 0.0061 0.0033 'International Tables Vol C Tables 4.2.6.8 and 6.1.1.4'

loop_
_exptl_crystal_face_index_h
_exptl_crystal_face_index_k
_exptl_crystal_face_index_l
_exptl_crystal_face_perp_dist
-5 1 0 0.0155
1 1 5 0.2321
-1 -1 -5 0.2321
5 -1 0 0.0155
0 1 0 0.0581
0 -1 0 0.0581

loop_
_geom_angle_atom_site_label_1
_geom_angle_atom_site_label_2
_geom_angle_atom_site_label_3
_geom_angle
_geom_angle_site_symmetry_1
_geom_angle_site_symmetry_3
C2 N1 C2 115.72(19) 2_655 .
C6 N1 C2 122.14(9) . 2_655
C6 N1 C2 122.14(9) . .
C4 N5 H5 120.5(11) . .
C6 N5 H5 116.9(12) . .
C6 N5 C4 121.64(14) . .
N1 C2 H2A 109.1(11) . .
N1 C2 H2B 104.7(12) . .
N1 C2 C3 111.68(13) . .
H2A C2 H2B 112.0(17) . .
C3 C2 H2A 108.6(11) . .
C3 C2 H2B 110.8(12) . .
C2 C3 H3A 110.3(11) . .
C2 C3 H3B 109.3(14) . .
C2 C3 C4 108.98(13) . .
H3A C3 H3B 107.8(17) . .
C4 C3 H3A 109.5(12) . .
C4 C3 H3B 111.0(14) . .
N5 C4 C3 108.44(14) . .
N5 C4 H4A 108.7(10) . .
N5 C4 H4B 109.6(10) . .
C3 C4 H4A 110.6(10) . .
C3 C4 H4B 109.8(10) . .
H4A C4 H4B 109.7(14) . .
N5 C6 N1 120.76(9) 2_655 .
N5 C6 N1 120.76(9) . .
N5 C6 N5 118.49(17) 2_655 .
C8 N7 N7 105.29(9) . 2_655
C8 N9 C8 100.95(17) 2_655 .
N7 C8 N9 114.24(13) . .
N7 C8 H8 120.1(11) . .
N9 C8 H8 125.6(11) . .

loop_
_geom_bond_atom_site_label_1
_geom_bond_atom_site_label_2
_geom_bond_distance
_geom_bond_site_symmetry_2
N1 C2 1.466(2) .
N1 C2 1.466(2) 2_655
N1 C6 1.336(2) .
N5 H5 0.87(2) .
N5 C4 1.4514(18) .
N5 C6 1.3338(16) .
C2 H2A 0.99(2) .
C2 H2B 1.02(2) .
C2 C3 1.506(3) .
C3 H3A 1.00(2) .
C3 H3B 0.98(2) .
C3 C4 1.510(2) .
C4 H4A 1.017(17) .
C4 H4B 0.981(18) .
N7 N7 1.377(2) 2_655
N7 C8 1.3272(18) .
N9 C8 1.3461(19) 2_655
N9 C8 1.3461(19) .
C8 H8 0.97(2) .

loop_
_geom_hbond_atom_site_label_D
_geom_hbond_atom_site_label_H
_geom_hbond_atom_site_label_A
_geom_hbond_distance_DH
_geom_hbond_distance_HA
_geom_hbond_distance_DA
_geom_hbond_angle_DHA
_geom_hbond_publ_flag
N5 H5 N7 0.87(2) 1.98(2) 2.8420(17) 170.8(16) yes

loop_
_geom_torsion_atom_site_label_1
_geom_torsion_atom_site_label_2
_geom_torsion_atom_site_label_3
_geom_torsion_atom_site_label_4
_geom_torsion
_geom_torsion_site_symmetry_1
_geom_torsion_site_symmetry_4
N1 C2 C3 C4 -48.26(18) . .
C2 N1 C2 C3 -162.09(16) 2_655 .
C2 N1 C6 N5 4.54(10) . .
C2 N1 C6 N5 -175.47(10) 2_655 .
C2 N1 C6 N5 4.53(10) 2_655 2_655
C2 N1 C6 N5 -175.46(10) . 2_655
C2 C3 C4 N5 57.26(17) . .
C4 N5 C6 N1 6.66(14) . .
C4 N5 C6 N5 -173.34(14) . 2_655
C6 N1 C2 C3 17.91(16) . .
C6 N5 C4 C3 -38.19(16) . .
N7 N7 C8 N9 0.02(17) 2_655 .
C8 N9 C8 N7 -0.01(7) 2_655 .

loop_
_exptl_oxdiff_crystal_face_indexfrac_h
_exptl_oxdiff_crystal_face_indexfrac_k
_exptl_oxdiff_crystal_face_indexfrac_l
_exptl_oxdiff_crystal_face_x
_exptl_oxdiff_crystal_face_y
_exptl_oxdiff_crystal_face_z
-5.0000 1.0004 0.0000 0.4002 -0.1453 0.2695
1.0001 1.0000 5.0000 -0.0416 -0.0763 -0.5606
-1.0001 -1.0000 -5.0000 0.0416 0.0763 0.5606
5.0000 -1.0004 -0.0000 -0.4002 0.1453 -0.2695
0.0000 1.0001 0.0000 0.0192 0.0294 -0.0078
-0.0000 -1.0001 -0.0000 -0.0192 -0.0294 0.0078
